data_1503001
loop_
_publ_author_name
'Liao, Yu-Hua'
'Liu, Xiong-Li'
'Wu, Zhi-Jun'
'Cun, Lin-Feng'
'Zhang, Xiao-Mei'
'Yuan, Wei-Cheng'

_publ_section_title
;
 Highly diastereo- and enantioselective Michael additions of 3-substituted
 oxindoles to maleimides catalyzed by chiral bifunctional
 thiourea-tertiary amine.
;
_journal_issue 13
_journal_name_full 'Organic letters'
_journal_page_first 2896
_journal_page_last 2899
_journal_paper_doi 10.1021/ol100822k
_journal_volume 12
_journal_year 2010
_chemical_absolute_configuration ad
_chemical_formula_sum 'C29 H25 Br N2 O5'
_chemical_formula_weight 561.42
_chemical_name_systematic
;
 ?
;
_space_group_IT_number 19
_symmetry_cell_setting orthorhombic
_symmetry_space_group_name_Hall 'P 2ac 2ab'
_symmetry_space_group_name_H-M 'P 21 21 21'
_atom_sites_solution_hydrogens geom
_atom_sites_solution_primary direct
_atom_sites_solution_secondary difmap
_audit_creation_method SHELXL-97
_cell_angle_alpha 90.00
_cell_angle_beta 90.00
_cell_angle_gamma 90.00
_cell_formula_units_Z 4
_cell_length_a 8.9418(2)
_cell_length_b 12.1380(2)
_cell_length_c 29.4256(7)
_cell_measurement_reflns_used 14288
_cell_measurement_temperature 291(2)
_cell_measurement_theta_max 29.1408
_cell_measurement_theta_min 2.9075
_cell_volume 3193.72(12)
_computing_cell_refinement 'CrysAlisPro (Oxford Diffraction Ltd.)'
_computing_data_collection 'CrysAlisPro (Oxford Diffraction Ltd.)'
_computing_data_reduction 'CrysAlisPro (Oxford Diffraction Ltd.)'
_computing_molecular_graphics 'Ortep-3 (L. J. Farrugia, 2001)'
_computing_publication_material SHELXL-97
_computing_structure_refinement 'SHELXL-97 (Sheldrick, 1997)'
_computing_structure_solution 'SHELXS-97 (Sheldrick, 1997)'
_diffrn_ambient_temperature 291(2)
_diffrn_detector_area_resol_mean 15.9149
_diffrn_measured_fraction_theta_full 0.996
_diffrn_measured_fraction_theta_max 0.996
_diffrn_measurement_device_type 'Gemini S Ultra, Oxford Diffraction'
_diffrn_measurement_method '\w scans'
_diffrn_radiation_monochromator graphite
_diffrn_radiation_source 'Enhance (Mo) X-ray Source'
_diffrn_radiation_type MoK\a
_diffrn_radiation_wavelength 0.71073
_diffrn_reflns_av_R_equivalents 0.0432
_diffrn_reflns_av_sigmaI/netI 0.0695
_diffrn_reflns_limit_h_max 11
_diffrn_reflns_limit_h_min -11
_diffrn_reflns_limit_k_max 15
_diffrn_reflns_limit_k_min -15
_diffrn_reflns_limit_l_max 37
_diffrn_reflns_limit_l_min -38
_diffrn_reflns_number 41522
_diffrn_reflns_theta_full 27.48
_diffrn_reflns_theta_max 27.48
_diffrn_reflns_theta_min 2.91
_exptl_absorpt_coefficient_mu 1.321
_exptl_absorpt_correction_T_max 0.6200
_exptl_absorpt_correction_T_min 0.5940
_exptl_absorpt_correction_type multi-scan
_exptl_absorpt_process_details
;
CrysAlisPro, Oxford Diffraction Ltd.,
Version 1.171.33.52 (release 06-11-2009 CrysAlis171 .NET)
(compiled Nov  6 2009,16:24:50)
Empirical absorption correction using spherical harmonics,
 implemented in SCALE3 ABSPACK scaling algorithm.
;
_exptl_crystal_colour colorless
_exptl_crystal_density_diffrn 1.168
_exptl_crystal_density_method 'not measured'
_exptl_crystal_description block
_exptl_crystal_F_000 1152
_exptl_crystal_size_max 0.44
_exptl_crystal_size_mid 0.40
_exptl_crystal_size_min 0.40
_platon_squeeze_details
;
;
_refine_diff_density_max 0.344
_refine_diff_density_min -0.280
_refine_diff_density_rms 0.055
_refine_ls_abs_structure_details 'Flack H D (1983), Acta Cryst. A39, 876-881'
_refine_ls_abs_structure_Flack 0.032(7)
_refine_ls_extinction_method none
_refine_ls_goodness_of_fit_ref 1.001
_refine_ls_hydrogen_treatment constr
_refine_ls_matrix_type full
_refine_ls_number_parameters 337
_refine_ls_number_reflns 7257
_refine_ls_number_restraints 1
_refine_ls_restrained_S_all 1.001
_refine_ls_R_factor_all 0.0691
_refine_ls_R_factor_gt 0.0383
_refine_ls_shift/su_max 0.001
_refine_ls_shift/su_mean 0.000
_refine_ls_structure_factor_coef Fsqd
_refine_ls_weighting_details 'calc w=1/[\s^2^(Fo^2^)+(0.0480P)^2^+0.0000P] where P=(Fo^2^+2Fc^2^)/3'
_refine_ls_weighting_scheme calc
_refine_ls_wR_factor_gt 0.0960
_refine_ls_wR_factor_ref 0.0990
_reflns_number_gt 4252
_reflns_number_total 7257
_reflns_threshold_expression >2sigma(I)
_cod_data_source_file ol100822k_si_002.cif
_cod_data_source_block ywc20100106-2
_cod_database_code 1503001

loop_
_symmetry_equiv_pos_as_xyz
'x, y, z'
'-x+1/2, -y, z+1/2'
'x+1/2, -y+1/2, -z'
'-x, y+1/2, -z+1/2'

loop_
_atom_site_label
_atom_site_type_symbol
_atom_site_fract_x
_atom_site_fract_y
_atom_site_fract_z
_atom_site_U_iso_or_equiv
_atom_site_adp_type
_atom_site_occupancy
_atom_site_symmetry_multiplicity
_atom_site_calc_flag
_atom_site_refinement_flags
Br1 Br 0.92833(5) 0.37631(3) 0.326574(13) 0.07210(15) Uani 1 1 d .
O3 O 0.4762(2) 1.09398(18) 0.39530(7) 0.0513(6) Uani 1 1 d .
O2 O 0.5429(2) 1.20142(18) 0.31795(7) 0.0555(6) Uani 1 1 d .
N1 N 0.7082(2) 1.10918(19) 0.35994(7) 0.0368(6) Uani 1 1 d .
O1 O 0.7456(3) 1.1295(2) 0.28414(7) 0.0687(7) Uani 1 1 d .
N2 N 0.7801(3) 0.75995(19) 0.39638(8) 0.0399(6) Uani 1 1 d .
O5 O 0.8992(3) 0.6802(2) 0.45725(8) 0.0723(7) Uani 1 1 d .
O4 O 0.6267(2) 0.86724(18) 0.35195(7) 0.0571(6) Uani 1 1 d .
C9 C 0.6755(3) 1.0800(2) 0.47689(9) 0.0359(7) Uani 1 1 d .
C7 C 0.6989(3) 1.0188(2) 0.43205(9) 0.0324(7) Uani 1 1 d .
C20 C 0.6397(3) 0.8983(2) 0.43327(9) 0.0377(7) Uani 1 1 d .
H20 H 0.5314 0.8985 0.4382 0.045 Uiso 1 1 calc R
C5 C 0.8558(3) 1.0228(2) 0.41375(10) 0.0341(7) Uani 1 1 d .
C21 C 0.7157(4) 0.8237(2) 0.46875(9) 0.0425(8) Uani 1 1 d .
H21A H 0.7766 0.8671 0.4893 0.051 Uiso 1 1 calc R
H21B H 0.6413 0.7842 0.4864 0.051 Uiso 1 1 calc R
C6 C 0.9884(3) 0.9876(3) 0.43264(11) 0.0448(8) Uani 1 1 d .
H6 H 0.9890 0.9559 0.4614 0.054 Uiso 1 1 calc R
C4 C 0.8567(3) 1.0717(2) 0.37113(10) 0.0358(7) Uani 1 1 d .
C23 C 0.6746(3) 0.8427(2) 0.38897(10) 0.0386(7) Uani 1 1 d .
C14 C 0.7622(4) 1.1709(3) 0.48725(12) 0.0547(9) Uani 1 1 d .
H14 H 0.8373 1.1922 0.4672 0.066 Uiso 1 1 calc R
C25 C 0.8507(3) 0.5874(2) 0.36075(10) 0.0446(8) Uani 1 1 d .
H25 H 0.8014 0.5484 0.3834 0.054 Uiso 1 1 calc R
C10 C 0.5663(4) 1.0510(3) 0.50755(10) 0.0543(8) Uani 1 1 d .
H10 H 0.5061 0.9901 0.5018 0.065 Uiso 1 1 calc R
C15 C 0.6686(4) 1.1462(2) 0.31637(10) 0.0441(8) Uani 1 1 d .
C22 C 0.8104(4) 0.7451(3) 0.44261(11) 0.0478(8) Uani 1 1 d .
C29 C 0.9246(4) 0.7590(3) 0.32713(11) 0.0576(8) Uani 1 1 d .
H29 H 0.9263 0.8356 0.3276 0.069 Uiso 1 1 calc R
C1 C 1.1210(4) 0.9996(3) 0.40868(12) 0.0545(9) Uani 1 1 d .
H1 H 1.2109 0.9763 0.4213 0.065 Uiso 1 1 calc R
C24 C 0.8521(3) 0.7001(2) 0.36080(10) 0.0398(8) Uani 1 1 d .
C3 C 0.9877(3) 1.0834(3) 0.34671(11) 0.0479(8) Uani 1 1 d .
H3 H 0.9872 1.1155 0.3180 0.057 Uiso 1 1 calc R
C2 C 1.1185(3) 1.0467(3) 0.36574(12) 0.0544(9) Uani 1 1 d .
H2 H 1.2073 1.0535 0.3495 0.065 Uiso 1 1 calc R
C8 C 0.6075(3) 1.0787(2) 0.39414(9) 0.0383(7) Uani 1 1 d .
C26 C 0.9242(4) 0.5331(2) 0.32624(10) 0.0481(7) Uani 1 1 d .
C27 C 0.9974(4) 0.5907(3) 0.29217(11) 0.0585(9) Uani 1 1 d .
H27 H 1.0478 0.5528 0.2693 0.070 Uiso 1 1 calc R
C16 C 0.4698(4) 1.2427(3) 0.27559(12) 0.0637(10) Uani 1 1 d .
C13 C 0.7403(4) 1.2306(3) 0.52617(12) 0.0652(10) Uani 1 1 d U
H13 H 0.7994 1.2920 0.5320 0.078 Uiso 1 1 calc R
C18 C 0.5727(5) 1.3245(3) 0.25193(14) 0.0899(13) Uani 1 1 d .
H18A H 0.5195 1.3599 0.2276 0.135 Uiso 1 1 calc R
H18B H 0.6578 1.2862 0.2398 0.135 Uiso 1 1 calc R
H18C H 0.6056 1.3789 0.2734 0.135 Uiso 1 1 calc R
C28 C 0.9953(4) 0.7002(3) 0.29227(12) 0.0628(10) Uani 1 1 d .
H28 H 1.0416 0.7385 0.2688 0.075 Uiso 1 1 calc R
C12 C 0.6326(5) 1.2005(3) 0.55624(13) 0.0693(10) Uani 1 1 d U
H12 H 0.6190 1.2404 0.5829 0.083 Uiso 1 1 calc R
C11 C 0.5448(4) 1.1120(3) 0.54722(12) 0.0696(10) Uani 1 1 d .
H11 H 0.4700 1.0919 0.5676 0.084 Uiso 1 1 calc R
C19 C 0.4304(5) 1.1467(3) 0.24666(14) 0.0922(13) Uani 1 1 d .
H19A H 0.3726 1.0951 0.2641 0.138 Uiso 1 1 calc R
H19B H 0.5202 1.1117 0.2361 0.138 Uiso 1 1 calc R
H19C H 0.3727 1.1713 0.2211 0.138 Uiso 1 1 calc R
C17 C 0.3299(5) 1.2991(4) 0.29333(16) 0.0982(15) Uani 1 1 d .
H17A H 0.3574 1.3647 0.3095 0.147 Uiso 1 1 calc R
H17B H 0.2778 1.2501 0.3135 0.147 Uiso 1 1 calc R
H17C H 0.2661 1.3180 0.2683 0.147 Uiso 1 1 calc R

loop_
_atom_site_aniso_label
_atom_site_aniso_U_11
_atom_site_aniso_U_22
_atom_site_aniso_U_33
_atom_site_aniso_U_23
_atom_site_aniso_U_13
_atom_site_aniso_U_12
Br1 0.0852(3) 0.0545(2) 0.0766(3) -0.02454(19) 0.0058(2) 0.0074(2)
O3 0.0288(12) 0.0708(16) 0.0544(14) 0.0148(11) 0.0061(10) 0.0092(10)
O2 0.0510(15) 0.0706(14) 0.0448(13) 0.0125(11) -0.0017(12) 0.0201(12)
N1 0.0348(13) 0.0416(14) 0.0341(13) 0.0061(11) 0.0052(11) 0.0052(12)
O1 0.0693(16) 0.0962(19) 0.0407(14) 0.0153(14) 0.0088(13) 0.0145(16)
N2 0.0489(16) 0.0391(14) 0.0318(15) -0.0022(11) -0.0008(12) 0.0054(13)
O5 0.0965(19) 0.0631(14) 0.0571(15) 0.0025(12) -0.0124(15) 0.0373(15)
O4 0.0712(15) 0.0608(13) 0.0394(13) -0.0051(11) -0.0156(11) 0.0044(13)
C9 0.0363(17) 0.0333(15) 0.0381(18) 0.0029(12) 0.0020(14) 0.0072(14)
C7 0.0301(16) 0.0317(15) 0.0354(17) 0.0032(12) -0.0014(13) -0.0007(13)
C20 0.0372(16) 0.0391(17) 0.0367(17) 0.0011(13) 0.0028(13) 0.0011(14)
C5 0.0302(16) 0.0312(15) 0.0410(18) -0.0040(13) 0.0007(14) 0.0002(13)
C21 0.059(2) 0.0376(16) 0.0312(17) 0.0018(13) -0.0006(16) -0.0024(15)
C6 0.0357(19) 0.0517(19) 0.0470(19) 0.0055(15) -0.0065(15) 0.0044(15)
C4 0.0321(17) 0.0349(15) 0.0403(18) 0.0001(14) 0.0032(14) 0.0032(13)
C23 0.0444(18) 0.0346(17) 0.037(2) 0.0016(13) -0.0028(16) -0.0072(14)
C14 0.057(2) 0.0476(19) 0.060(2) -0.0081(17) 0.0085(18) -0.0103(18)
C25 0.0495(18) 0.0469(19) 0.0375(17) -0.0048(14) 0.0090(15) -0.0053(15)
C10 0.063(2) 0.0495(18) 0.0506(19) -0.0064(16) 0.0214(19) -0.0075(19)
C15 0.049(2) 0.0465(19) 0.037(2) 0.0086(14) 0.0068(16) 0.0001(16)
C22 0.060(2) 0.0380(18) 0.045(2) 0.0017(15) 0.0008(18) 0.0028(18)
C29 0.066(2) 0.0482(17) 0.058(2) 0.0027(17) 0.004(2) 0.0031(19)
C1 0.042(2) 0.056(2) 0.065(2) -0.0029(18) -0.0045(18) 0.0087(17)
C24 0.0407(18) 0.0478(19) 0.0309(18) -0.0033(14) 0.0018(15) 0.0029(15)
C3 0.0417(19) 0.0476(19) 0.054(2) 0.0044(15) 0.0084(16) 0.0021(15)
C2 0.037(2) 0.050(2) 0.076(3) -0.0079(18) 0.0138(17) -0.0027(16)
C8 0.0365(19) 0.0372(16) 0.0412(18) -0.0014(13) -0.0004(15) -0.0013(14)
C26 0.0502(18) 0.0499(17) 0.0441(18) -0.0086(16) -0.0040(19) 0.0026(17)
C27 0.059(2) 0.076(3) 0.040(2) -0.0106(18) 0.0088(17) 0.0112(19)
C16 0.065(3) 0.066(2) 0.061(2) 0.0202(19) -0.019(2) 0.006(2)
C13 0.079(3) 0.050(2) 0.067(3) -0.0207(18) -0.0055(17) -0.0028(19)
C18 0.091(3) 0.090(3) 0.088(3) 0.047(2) -0.033(3) -0.014(3)
C28 0.068(2) 0.073(3) 0.048(2) 0.010(2) 0.0204(19) 0.006(2)
C12 0.099(3) 0.054(2) 0.055(2) -0.0101(17) 0.0032(18) 0.017(2)
C11 0.080(3) 0.070(3) 0.059(2) 0.000(2) 0.025(2) 0.012(2)
C19 0.097(3) 0.091(3) 0.088(3) 0.004(3) -0.030(3) 0.011(3)
C17 0.082(3) 0.108(3) 0.105(4) 0.022(3) -0.014(3) 0.038(3)

loop_
_atom_type_symbol
_atom_type_description
_atom_type_scat_dispersion_real
_atom_type_scat_dispersion_imag
_atom_type_scat_source
C C 0.0033 0.0016 'International Tables Vol C Tables 4.2.6.8 and 6.1.1.4'
H H 0.0000 0.0000 'International Tables Vol C Tables 4.2.6.8 and 6.1.1.4'
N N 0.0061 0.0033 'International Tables Vol C Tables 4.2.6.8 and 6.1.1.4'
O O 0.0106 0.0060 'International Tables Vol C Tables 4.2.6.8 and 6.1.1.4'
Br Br -0.2901 2.4595 'International Tables Vol C Tables 4.2.6.8 and 6.1.1.4'

loop_
_geom_angle_atom_site_label_1
_geom_angle_atom_site_label_2
_geom_angle_atom_site_label_3
_geom_angle
C15 O2 C16 121.1(2)
C8 N1 C15 125.4(2)
C8 N1 C4 110.2(2)
C15 N1 C4 122.8(2)
C23 N2 C22 112.1(2)
C23 N2 C24 123.8(2)
C22 N2 C24 124.1(3)
C10 C9 C14 117.2(3)
C10 C9 C7 122.6(3)
C14 C9 C7 120.1(3)
C5 C7 C9 114.9(2)
C5 C7 C20 110.8(2)
C9 C7 C20 112.9(2)
C5 C7 C8 102.6(2)
C9 C7 C8 108.6(2)
C20 C7 C8 106.0(2)
C23 C20 C21 103.4(2)
C23 C20 C7 109.4(2)
C21 C20 C7 114.8(2)
C23 C20 H20 109.7
C21 C20 H20 109.7
C7 C20 H20 109.7
C6 C5 C4 119.5(3)
C6 C5 C7 130.5(3)
C4 C5 C7 110.0(2)
C22 C21 C20 106.1(2)
C22 C21 H21A 110.5
C20 C21 H21A 110.5
C22 C21 H21B 110.5
C20 C21 H21B 110.5
H21A C21 H21B 108.7
C5 C6 C1 119.9(3)
C5 C6 H6 120.1
C1 C6 H6 120.1
C3 C4 C5 121.3(3)
C3 C4 N1 129.0(3)
C5 C4 N1 109.7(2)
O4 C23 N2 124.0(3)
O4 C23 C20 126.7(3)
N2 C23 C20 109.2(2)
C13 C14 C9 121.8(3)
C13 C14 H14 119.1
C9 C14 H14 119.1
C24 C25 C26 118.3(3)
C24 C25 H25 120.8
C26 C25 H25 120.8
C9 C10 C11 120.7(3)
C9 C10 H10 119.6
C11 C10 H10 119.6
O1 C15 O2 127.8(3)
O1 C15 N1 121.8(3)
O2 C15 N1 110.4(3)
O5 C22 N2 124.2(3)
O5 C22 C21 127.7(3)
N2 C22 C21 108.0(3)
C24 C29 C28 118.2(3)
C24 C29 H29 120.9
C28 C29 H29 120.9
C2 C1 C6 119.5(3)
C2 C1 H1 120.2
C6 C1 H1 120.2
C25 C24 C29 121.4(3)
C25 C24 N2 120.4(3)
C29 C24 N2 118.3(3)
C2 C3 C4 118.5(3)
C2 C3 H3 120.7
C4 C3 H3 120.7
C3 C2 C1 121.3(3)
C3 C2 H2 119.3
C1 C2 H2 119.3
O3 C8 N1 127.9(3)
O3 C8 C7 124.7(3)
N1 C8 C7 107.4(2)
C25 C26 C27 121.2(3)
C25 C26 Br1 118.9(2)
C27 C26 Br1 119.9(2)
C28 C27 C26 119.7(3)
C28 C27 H27 120.1
C26 C27 H27 120.1
C19 C16 O2 108.6(3)
C19 C16 C17 110.8(3)
O2 C16 C17 103.0(3)
C19 C16 C18 113.1(4)
O2 C16 C18 109.6(3)
C17 C16 C18 111.2(4)
C12 C13 C14 120.3(4)
C12 C13 H13 119.9
C14 C13 H13 119.9
C16 C18 H18A 109.5
C16 C18 H18B 109.5
H18A C18 H18B 109.5
C16 C18 H18C 109.5
H18A C18 H18C 109.5
H18B C18 H18C 109.5
C27 C28 C29 121.1(3)
C27 C28 H28 119.4
C29 C28 H28 119.4
C11 C12 C13 119.7(3)
C11 C12 H12 120.1
C13 C12 H12 120.1
C12 C11 C10 120.3(3)
C12 C11 H11 119.9
C10 C11 H11 119.9
C16 C19 H19A 109.5
C16 C19 H19B 109.5
H19A C19 H19B 109.5
C16 C19 H19C 109.5
H19A C19 H19C 109.5
H19B C19 H19C 109.5
C16 C17 H17A 109.5
C16 C17 H17B 109.5
H17A C17 H17B 109.5
C16 C17 H17C 109.5
H17A C17 H17C 109.5
H17B C17 H17C 109.5

loop_
_geom_bond_atom_site_label_1
_geom_bond_atom_site_label_2
_geom_bond_distance
Br1 C26 1.904(3)
O3 C8 1.189(3)
O2 C15 1.310(4)
O2 C16 1.494(4)
N1 C8 1.400(4)
N1 C15 1.404(4)
N1 C4 1.442(3)
O1 C15 1.190(3)
N2 C23 1.395(4)
N2 C22 1.399(4)
N2 C24 1.428(4)
O5 C22 1.199(4)
O4 C23 1.208(3)
C9 C10 1.375(4)
C9 C14 1.383(4)
C9 C7 1.528(4)
C7 C5 1.504(4)
C7 C20 1.556(4)
C7 C8 1.562(4)
C20 C23 1.501(4)
C20 C21 1.540(4)
C20 H20 0.9800
C5 C6 1.377(4)
C5 C4 1.387(4)
C21 C22 1.490(4)
C21 H21A 0.9700
C21 H21B 0.9700
C6 C1 1.387(4)
C6 H6 0.9300
C4 C3 1.382(4)
C14 C13 1.369(4)
C14 H14 0.9300
C25 C24 1.368(4)
C25 C26 1.377(4)
C25 H25 0.9300
C10 C11 1.395(5)
C10 H10 0.9300
C29 C24 1.383(4)
C29 C28 1.400(5)
C29 H29 0.9300
C1 C2 1.387(5)
C1 H1 0.9300
C3 C2 1.371(4)
C3 H3 0.9300
C2 H2 0.9300
C26 C27 1.386(5)
C27 C28 1.330(5)
C27 H27 0.9300
C16 C19 1.485(5)
C16 C17 1.519(5)
C16 C18 1.522(5)
C13 C12 1.358(5)
C13 H13 0.9300
C18 H18A 0.9600
C18 H18B 0.9600
C18 H18C 0.9600
C28 H28 0.9300
C12 C11 1.356(5)
C12 H12 0.9300
C11 H11 0.9300
C19 H19A 0.9600
C19 H19B 0.9600
C19 H19C 0.9600
C17 H17A 0.9600
C17 H17B 0.9600
C17 H17C 0.9600

loop_
_geom_torsion_atom_site_label_1
_geom_torsion_atom_site_label_2
_geom_torsion_atom_site_label_3
_geom_torsion_atom_site_label_4
_geom_torsion
C10 C9 C7 C5 -152.7(3)
C14 C9 C7 C5 29.9(4)
C10 C9 C7 C20 -24.2(4)
C14 C9 C7 C20 158.4(3)
C10 C9 C7 C8 93.1(3)
C14 C9 C7 C8 -84.3(3)
C5 C7 C20 C23 -46.3(3)
C9 C7 C20 C23 -176.9(2)
C8 C7 C20 C23 64.2(3)
C5 C7 C20 C21 69.4(3)
C9 C7 C20 C21 -61.2(3)
C8 C7 C20 C21 180.0(2)
C9 C7 C5 C6 59.1(4)
C20 C7 C5 C6 -70.4(4)
C8 C7 C5 C6 176.8(3)
C9 C7 C5 C4 -120.3(3)
C20 C7 C5 C4 110.2(3)
C8 C7 C5 C4 -2.6(3)
C23 C20 C21 C22 10.4(3)
C7 C20 C21 C22 -108.7(3)
C4 C5 C6 C1 -1.1(5)
C7 C5 C6 C1 179.6(3)
C6 C5 C4 C3 1.6(5)
C7 C5 C4 C3 -178.9(3)
C6 C5 C4 N1 -175.6(3)
C7 C5 C4 N1 3.9(3)
C8 N1 C4 C3 179.4(3)
C15 N1 C4 C3 13.4(5)
C8 N1 C4 C5 -3.7(3)
C15 N1 C4 C5 -169.7(3)
C22 N2 C23 O4 -177.1(3)
C24 N2 C23 O4 4.8(4)
C22 N2 C23 C20 6.3(3)
C24 N2 C23 C20 -171.8(3)
C21 C20 C23 O4 173.3(3)
C7 C20 C23 O4 -64.0(4)
C21 C20 C23 N2 -10.2(3)
C7 C20 C23 N2 112.5(2)
C10 C9 C14 C13 -0.4(5)
C7 C9 C14 C13 177.2(3)
C14 C9 C10 C11 0.2(5)
C7 C9 C10 C11 -177.3(3)
C16 O2 C15 O1 6.7(5)
C16 O2 C15 N1 -175.3(3)
C8 N1 C15 O1 -149.2(3)
C4 N1 C15 O1 14.6(4)
C8 N1 C15 O2 32.7(4)
C4 N1 C15 O2 -163.5(2)
C23 N2 C22 O5 -178.6(3)
C24 N2 C22 O5 -0.5(5)
C23 N2 C22 C21 0.8(3)
C24 N2 C22 C21 178.9(3)
C20 C21 C22 O5 172.2(3)
C20 C21 C22 N2 -7.2(3)
C5 C6 C1 C2 -0.2(5)
C26 C25 C24 C29 0.3(5)
C26 C25 C24 N2 -178.7(3)
C28 C29 C24 C25 1.0(5)
C28 C29 C24 N2 179.9(3)
C23 N2 C24 C25 -127.1(3)
C22 N2 C24 C25 55.1(4)
C23 N2 C24 C29 54.0(4)
C22 N2 C24 C29 -123.9(3)
C5 C4 C3 C2 -0.8(5)
N1 C4 C3 C2 175.8(3)
C4 C3 C2 C1 -0.6(5)
C6 C1 C2 C3 1.1(5)
C15 N1 C8 O3 -12.5(5)
C4 N1 C8 O3 -178.0(3)
C15 N1 C8 C7 167.5(3)
C4 N1 C8 C7 1.9(3)
C5 C7 C8 O3 -179.7(3)
C9 C7 C8 O3 -57.6(4)
C20 C7 C8 O3 64.0(3)
C5 C7 C8 N1 0.3(3)
C9 C7 C8 N1 122.4(2)
C20 C7 C8 N1 -115.9(2)
C24 C25 C26 C27 -0.3(5)
C24 C25 C26 Br1 178.2(2)
C25 C26 C27 C28 -0.9(5)
Br1 C26 C27 C28 -179.4(3)
C15 O2 C16 C19 61.8(4)
C15 O2 C16 C17 179.3(3)
C15 O2 C16 C18 -62.3(4)
C9 C14 C13 C12 0.8(6)
C26 C27 C28 C29 2.2(6)
C24 C29 C28 C27 -2.2(6)
C14 C13 C12 C11 -1.1(6)
C13 C12 C11 C10 0.9(5)
C9 C10 C11 C12 -0.5(5)

loop_
_platon_squeeze_void_nr
_platon_squeeze_void_average_x
_platon_squeeze_void_average_y
_platon_squeeze_void_average_z
_platon_squeeze_void_volume
_platon_squeeze_void_count_electrons
_platon_squeeze_void_content
1 -0.072 -0.061 0.597 188 34 ' '
2 0.072 0.439 0.903 188 34 ' '
3 0.135 0.933 0.278 8 1 ' '
4 0.428 0.561 0.403 188 33 ' '
5 0.572 0.061 0.097 188 33 ' '
6 0.365 0.066 0.778 8 1 ' '
7 0.635 0.566 0.722 8 2 ' '
8 0.865 0.434 0.222 8 2 ' '
